data_1530378
loop_
_publ_author_name
'McCarron, E.M.'
'Calabrese, J.C.'

_publ_section_title
;
 Hydrothermal synthesis and structure of (Cu(+))6 (Mo(6+))5 O18
;
_journal_name_full 'Journal of Solid State Chemistry'
_journal_page_first 64
_journal_page_last 74
_journal_volume 62
_journal_year 1986
_chemical_formula_sum 'Cu6 Mo5 O18'
_space_group_IT_number 15
_symmetry_space_group_name_Hall '-I 2yc'
_symmetry_space_group_name_H-M 'I 1 2/c 1'
_cell_angle_alpha 90
_cell_angle_beta 101.78
_cell_angle_gamma 90
_cell_formula_units_Z 4
_cell_length_a 14.676
_cell_length_b 6.28
_cell_length_c 15.254
_cell_volume 1376.279
_citation_journal_id_ASTM JSSCBI
_cod_data_source_file McCarron_JSSCBI_1986_1136.cif
_cod_data_source_block Cu6Mo5O18
_cod_original_sg_symbol_Hall '-C 2yc (x,y,-x+z)'
_cod_database_code 1530378

loop_
_symmetry_equiv_pos_as_xyz
x,y,z
-x,y,-z+1/2
-x,-y,-z
x,-y,z-1/2
x+1/2,y+1/2,z+1/2
-x+1/2,y+1/2,-z+1
-x+1/2,-y+1/2,-z+1/2
x+1/2,-y+1/2,z

loop_
_atom_site_label
_atom_site_type_symbol
_atom_site_fract_x
_atom_site_fract_y
_atom_site_fract_z
_atom_site_occupancy
_atom_site_U_iso_or_equiv
O9 O-2 0.2557 0.4243 0.1652 1 0.0
O3 O-2 0.0868 0.8497 0.0187 1 0.0
O7 O-2 0.2452 0.6328 0.0065 1 0.0
Cu3 Cu+1 0.5031 0.30431 0.09198 1 0.0
Mo3 Mo+6 0.15868 0.63569 0.07119 1 0.0
O6 O-2 0.5947 0.8474 0.1871 1 0.0
O1 O-2 0.4018 0.3947 0.3107 1 0.0
Cu1 Cu+1 0.38858 0.64778 0.03781 1 0.0
Mo1 Mo+6 0.5 0.932 0.25 1 0.0
O4 O-2 0.4201 0.6661 0.1724 1 0.0
Cu2 Cu+1 0.21436 0.37992 0.36925 1 0.0
O8 O-2 0.4346 0.1043 0.17 1 0.0
Mo2 Mo+6 0.33896 0.58205 0.24219 1 0.0
O2 O-2 0.2598 0.6639 0.3295 1 0.0
O5 O-2 0.0923 0.4076 0.0348 1 0.0
